data_7709338
loop_
_publ_author_name
'Gr\"utzmacher, Hansj\"org'
'Le Corre, Gr\'egoire'

_publ_section_title
;
 Simple conversion of trisodium phosphide, Na3P, into silyl- and
 cyanophosphides and structure of a terminal silver phosphide
;
_journal_name_full 'Dalton Transactions'
_journal_paper_doi 10.1039/D1DT04223H
_journal_year 2022
_chemical_absolute_configuration syn
_chemical_formula_moiety '0.22(C46 H51 Ag N3 P Si)'
_chemical_formula_sum 'C10.22 H11.33 Ag0.22 N0.67 P0.22 Si0.22'
_chemical_formula_weight 180.63
_chemical_melting_point 453
_chemical_name_systematic Cyano(triphenylsilyl)phosphanido[1,3-bis(2,6-diisopropylphenyl)imidazol-2-ylidene]silver(I)
_chemical_properties_physical Air-sensitive,Moisture-sensitive,Hygroscopic,Heat-sensitive,Oxygen-sensitive
_space_group_crystal_system orthorhombic
_space_group_IT_number 19
_space_group_name_Hall 'P 2ac 2ab'
_space_group_name_H-M_alt 'P 21 21 21'
_atom_sites_solution_hydrogens geom
_atom_sites_solution_primary dual
_audit_creation_date 2020-09-28
_audit_creation_method
;
Olex2 1.2
(compiled 2018.05.29 svn.r3508 for OlexSys, GUI svn.r5506)
;
_audit_update_record
;
2021-12-06 deposited with the CCDC.	2022-01-19 downloaded from the CCDC.
;
_cell_angle_alpha 90
_cell_angle_beta 90
_cell_angle_gamma 90
_cell_formula_units_Z 18
_cell_length_a 9.5649(2)
_cell_length_b 20.0490(3)
_cell_length_c 21.8272(3)
_cell_measurement_reflns_used 16719
_cell_measurement_temperature 100.01(10)
_cell_measurement_theta_max 28.6640
_cell_measurement_theta_min 2.0350
_cell_volume 4185.73(12)
_computing_cell_refinement 'CrysAlisPro 1.171.40.16b (Rigaku OD, 2018)'
_computing_data_collection 'CrysAlisPro 1.171.40.16b (Rigaku OD, 2018)'
_computing_data_reduction 'CrysAlisPro 1.171.40.16b (Rigaku OD, 2018)'
_computing_molecular_graphics 'Olex2 (Dolomanov et al., 2009)'
_computing_publication_material 'Olex2 (Dolomanov et al., 2009)'
_computing_structure_refinement 'XL (Sheldrick, 2008)'
_computing_structure_solution 'XT (Sheldrick, 2015)'
_diffrn_ambient_environment N~2~
_diffrn_ambient_temperature 100.01(10)
_diffrn_detector 'CCD plate'
_diffrn_detector_area_resol_mean 16.0839
_diffrn_detector_type Sapphire3
_diffrn_measured_fraction_theta_full 1.000
_diffrn_measured_fraction_theta_max 0.909
_diffrn_measurement_details
;
List of Runs (angles in degrees, time in seconds):

  # Type    Start    End  Width  t~exp~   \w     \q     \k     \f   Frames
#--------------------------------------------------------------------------
  1  \w    -15.00  19.30   0.70   19.57    --  -16.28 -99.00 150.00   49
  2  \w    -90.00 -58.50   0.70   19.57    --  -16.28-179.00 -60.00   45
  3  \w      3.00  84.20   0.70   19.57    --   16.36  57.00 120.00  116
  4  \w      4.00  84.50   0.70   19.57    --   16.36  57.00  30.00  115
  5  \w      2.00  84.60   0.70   19.57    --   16.36  57.00 -60.00  118
  6  \w     -2.00  84.10   0.70   19.57    --   16.36  57.00-150.00  123
;
_diffrn_measurement_device 'four-circle diffractometer'
_diffrn_measurement_device_type 'Xcalibur, Sapphire3'
_diffrn_measurement_method '\w scans'
_diffrn_orient_matrix_type 'CrysAlisPro convention (1999,Acta A55,543-557)'
_diffrn_orient_matrix_UB_11 0.0365166000
_diffrn_orient_matrix_UB_12 0.0306958000
_diffrn_orient_matrix_UB_13 -0.0022639000
_diffrn_orient_matrix_UB_21 -0.0636967000
_diffrn_orient_matrix_UB_22 0.0175746000
_diffrn_orient_matrix_UB_23 0.0039617000
_diffrn_orient_matrix_UB_31 0.0103592000
_diffrn_orient_matrix_UB_32 0.0000054000
_diffrn_orient_matrix_UB_33 0.0321845000
_diffrn_radiation_monochromator graphite
_diffrn_radiation_probe x-ray
_diffrn_radiation_type MoK\a
_diffrn_radiation_wavelength 0.71073
_diffrn_reflns_av_R_equivalents 0.0321
_diffrn_reflns_av_unetI/netI 0.0348
_diffrn_reflns_Laue_measured_fraction_full 1.000
_diffrn_reflns_Laue_measured_fraction_max 0.909
_diffrn_reflns_limit_h_max 12
_diffrn_reflns_limit_h_min -12
_diffrn_reflns_limit_k_max 26
_diffrn_reflns_limit_k_min -26
_diffrn_reflns_limit_l_max 23
_diffrn_reflns_limit_l_min -29
_diffrn_reflns_number 36466
_diffrn_reflns_point_group_measured_fraction_full 1.000
_diffrn_reflns_point_group_measured_fraction_max 0.877
_diffrn_reflns_theta_full 25.242
_diffrn_reflns_theta_max 29.014
_diffrn_reflns_theta_min 1.866
_diffrn_source 'fine-focus sealed X-ray tube'
_diffrn_source_type 'Enhance (Mo) X-ray Source'
_exptl_absorpt_coefficient_mu 0.583
_exptl_absorpt_correction_T_max 1.00000
_exptl_absorpt_correction_T_min 0.81879
_exptl_absorpt_correction_type multi-scan
_exptl_absorpt_process_details
;
CrysAlisPro 1.171.40.16b (Rigaku Oxford Diffraction, 2018)
Empirical absorption correction using spherical harmonics,
 implemented in SCALE3 ABSPACK scaling algorithm.
;
_exptl_crystal_colour 'clear colourless'
_exptl_crystal_colour_lustre clear
_exptl_crystal_colour_primary colourless
_exptl_crystal_density_diffrn 1.290
_exptl_crystal_description block
_exptl_crystal_F_000 1696
_exptl_crystal_recrystallization_method 'Re-crystallisation from solvent: Toluene'
_exptl_crystal_size_max 0.22
_exptl_crystal_size_mid 0.12
_exptl_crystal_size_min 0.11
_refine_diff_density_max 0.407
_refine_diff_density_min -0.255
_refine_diff_density_rms 0.057
_refine_ls_abs_structure_details
;
 Flack x determined using 3693 quotients [(I+)-(I-)]/[(I+)+(I-)]
 (Parsons, Flack and Wagner, Acta Cryst. B69 (2013) 249-259).
;
_refine_ls_abs_structure_Flack 0.202(6)
_refine_ls_extinction_method none
_refine_ls_goodness_of_fit_ref 1.037
_refine_ls_hydrogen_treatment constr
_refine_ls_matrix_type full
_refine_ls_number_parameters 477
_refine_ls_number_reflns 9768
_refine_ls_number_restraints 0
_refine_ls_restrained_S_all 1.037
_refine_ls_R_factor_all 0.0316
_refine_ls_R_factor_gt 0.0278
_refine_ls_shift/su_max 0.001
_refine_ls_shift/su_mean 0.000
_refine_ls_structure_factor_coef Fsqd
_refine_ls_weighting_details 'w=1/[\s^2^(Fo^2^)+(0.0253P)^2^+1.1450P] where P=(Fo^2^+2Fc^2^)/3'
_refine_ls_weighting_scheme calc
_refine_ls_wR_factor_gt 0.0574
_refine_ls_wR_factor_ref 0.0590
_reflns_Friedel_coverage 0.742
_reflns_Friedel_fraction_full 1.000
_reflns_Friedel_fraction_max 0.837
_reflns_number_gt 9188
_reflns_number_total 9768
_reflns_threshold_expression 'I > 2\s(I)'
_cod_data_source_file d1dt04223h2.cif
_cod_data_source_block exp_5191
_cod_database_code 7709338
_shelx_shelxl_version_number 2018/3
_shelx_space_group_comment
;
The symmetry employed for this shelxl refinement is uniquely defined
by the following loop, which should always be used as a source of
symmetry information in preference to the above space-group names.
They are only intended as comments.
;
_reflns_odcompleteness_completeness 99.94
_reflns_odcompleteness_iscentric 1
_reflns_odcompleteness_theta 25.97
_olex2_refinement_description
;
1. Fixed Uiso
 At 1.2 times of:
  All C(H) groups
 At 1.5 times of:
  All C(H,H,H) groups
2.a Ternary CH refined with riding coordinates:
 C00A(H00A), C00R(H00R), C00W(H00W), C012(H012)
2.b Aromatic/amide H refined with riding coordinates:
 C006(H006), C009(H009), C00F(H00F), C00I(H00I), C00J(H00J), C00K(H00K),
 C00M(H00M), C00N(H00N), C00O(H00O), C00S(H00S), C00T(H00T), C00U(H00U),
 C00X(H00X), C010(H010), C011(H011), C014(H014), C015(H015), C016(H016),
 C017(H017), C019(H019), C01A(H01G), C01B(H01H), C01C(H01I)
2.c Idealised Me refined as rotating group:
 C00Q(H00B,H00C,H00D), C00Y(H00E,H00G,H00H), C013(H01A,H01B,H01C), C018(H01D,
 H01E,H01F), C01D(H01J,H01K,H01L), C01E(H01M,H01N,H01O), C01F(H01P,H01Q,H01R),
 C01G(H01S,H01T,H01U)
;
_olex2_submission_special_instructions 'No special instructions were received'
_oxdiff_exptl_absorpt_empirical_details
;
Empirical correction (ABSPACK) includes:
- Absorption correction using spherical harmonics
- Frame scaling
;
_oxdiff_exptl_absorpt_empirical_full_max 1.149
_oxdiff_exptl_absorpt_empirical_full_min 0.897

loop_
_space_group_symop_operation_xyz
'x, y, z'
'-x+1/2, -y, z+1/2'
'-x, y+1/2, -z+1/2'
'x+1/2, -y+1/2, -z'

loop_
_atom_site_label
_atom_site_type_symbol
_atom_site_fract_x
_atom_site_fract_y
_atom_site_fract_z
_atom_site_U_iso_or_equiv
_atom_site_adp_type
_atom_site_occupancy
_atom_site_site_symmetry_order
_atom_site_calc_flag
_atom_site_refinement_flags_posn
_atom_site_refinement_flags_adp
_atom_site_refinement_flags_occupancy
_atom_site_disorder_assembly
_atom_site_disorder_group
Ag00 Ag 0.61782(2) 0.38163(2) 0.68118(2) 0.01858(6) Uani 1 1 d . . . . .
P002 P 0.75666(8) 0.46553(4) 0.63421(3) 0.01886(16) Uani 1 1 d . . . . .
Si00 Si 0.62346(10) 0.51574(4) 0.56357(3) 0.01776(16) Uani 1 1 d . . . . .
N004 N 0.3754(3) 0.29802(11) 0.74046(10) 0.0178(5) Uani 1 1 d . . . . .
N005 N 0.5591(2) 0.23850(12) 0.73118(10) 0.0172(5) Uani 1 1 d . . . . .
C006 C 0.3415(3) 0.23517(15) 0.76196(13) 0.0214(6) Uani 1 1 d . . . . .
H006 H 0.255425 0.221564 0.777354 0.026 Uiso 1 1 calc R . . . .
C007 C 0.6969(3) 0.60179(14) 0.55313(12) 0.0202(6) Uani 1 1 d . . . . .
N008 N 0.7505(3) 0.57215(14) 0.72570(12) 0.0319(6) Uani 1 1 d . . . . .
C009 C 0.4564(3) 0.19783(15) 0.75629(13) 0.0213(6) Uani 1 1 d . . . . .
H009 H 0.465898 0.153187 0.767075 0.026 Uiso 1 1 calc R . . . .
C00A C 0.6346(4) 0.17058(15) 0.61899(13) 0.0273(7) Uani 1 1 d . . . . .
H00A H 0.539579 0.170741 0.635750 0.033 Uiso 1 1 calc R . . . .
C00B C 0.6542(3) 0.46674(15) 0.49165(13) 0.0217(6) Uani 1 1 d . . . . .
C00C C 0.2783(3) 0.35359(15) 0.74155(13) 0.0203(6) Uani 1 1 d . . . . .
C00D C 0.5098(3) 0.30092(14) 0.72112(12) 0.0168(6) Uani 1 1 d . . . . .
C00E C 0.7018(3) 0.21584(14) 0.72395(13) 0.0188(6) Uani 1 1 d . . . . .
C00F C 0.3954(4) 0.54288(15) 0.64303(14) 0.0265(7) Uani 1 1 d . . . . .
H00F H 0.463680 0.546883 0.673146 0.032 Uiso 1 1 calc R . . . .
C00G C 0.7957(3) 0.22879(16) 0.77135(13) 0.0229(7) Uani 1 1 d . . . . .
C00H C 0.7353(3) 0.17752(14) 0.67208(13) 0.0230(6) Uani 1 1 d . . . . .
C00I C 0.8684(4) 0.14947(14) 0.67087(13) 0.0277(7) Uani 1 1 d . . . . .
H00I H 0.895291 0.123612 0.637512 0.033 Uiso 1 1 calc R . . . .
C00J C 0.9270(3) 0.19914(17) 0.76726(15) 0.0285(7) Uani 1 1 d . . . . .
H00J H 0.992223 0.206403 0.798139 0.034 Uiso 1 1 calc R . . . .
C00K C 0.2561(4) 0.55556(17) 0.65763(16) 0.0325(8) Uani 1 1 d . . . . .
H00K H 0.232254 0.569498 0.696907 0.039 Uiso 1 1 calc R . . . .
C00L C 0.2837(3) 0.39758(15) 0.79060(14) 0.0243(7) Uani 1 1 d . . . . .
C00M C 0.6397(4) 0.49596(16) 0.43422(13) 0.0281(7) Uani 1 1 d . . . . .
H00M H 0.604636 0.539122 0.431384 0.034 Uiso 1 1 calc R . . . .
C00N C 0.1842(4) 0.44824(16) 0.79238(16) 0.0293(7) Uani 1 1 d . . . . .
H00N H 0.185447 0.479016 0.824249 0.035 Uiso 1 1 calc R . . . .
C00O C 0.1541(4) 0.54747(18) 0.61409(16) 0.0348(8) Uani 1 1 d . . . . .
H00O H 0.060982 0.555462 0.623982 0.042 Uiso 1 1 calc R . . . .
C00P C 0.1780(3) 0.35762(15) 0.69499(14) 0.0240(7) Uani 1 1 d . . . . .
C00Q C 0.2801(4) 0.33640(19) 0.59181(16) 0.0378(9) Uani 1 1 d . . . . .
H00B H 0.252572 0.380419 0.579412 0.057 Uiso 1 1 calc GR . . . .
H00C H 0.278437 0.307170 0.556982 0.057 Uiso 1 1 calc GR . . . .
H00D H 0.372963 0.337817 0.608462 0.057 Uiso 1 1 calc GR . . . .
C00R C 0.7594(3) 0.27246(16) 0.82607(14) 0.0291(7) Uani 1 1 d . . . . .
H00R H 0.661981 0.286763 0.821382 0.035 Uiso 1 1 calc R . . . .
C00S C 0.8348(3) 0.61016(17) 0.53387(14) 0.0275(7) Uani 1 1 d . . . . .
H00S H 0.886725 0.572892 0.522693 0.033 Uiso 1 1 calc R . . . .
C00T C 0.6761(4) 0.46227(18) 0.38103(14) 0.0324(8) Uani 1 1 d . . . . .
H00T H 0.665238 0.482965 0.343195 0.039 Uiso 1 1 calc R . . . .
C00U C 0.1894(4) 0.52755(19) 0.55579(16) 0.0346(8) Uani 1 1 d . . . . .
H00U H 0.119992 0.521428 0.526493 0.041 Uiso 1 1 calc R . . . .
C00V C 0.7473(3) 0.53032(15) 0.68965(13) 0.0225(6) Uani 1 1 d . . . . .
C00W C 0.1791(3) 0.31066(16) 0.64035(14) 0.0276(7) Uani 1 1 d . . . . .
H00W H 0.213386 0.267223 0.654431 0.033 Uiso 1 1 calc R . . . .
C00X C 0.8208(4) 0.72854(17) 0.54642(15) 0.0332(8) Uani 1 1 d . . . . .
H00X H 0.862229 0.770451 0.544590 0.040 Uiso 1 1 calc R . . . .
C00Y C 0.6484(4) 0.23099(17) 0.57620(14) 0.0368(9) Uani 1 1 d . . . . .
H00E H 0.632952 0.271221 0.599071 0.055 Uiso 1 1 calc GR . . . .
H00G H 0.580298 0.227732 0.544023 0.055 Uiso 1 1 calc GR . . . .
H00H H 0.740490 0.231793 0.558745 0.055 Uiso 1 1 calc GR . . . .
C00Z C 0.4339(3) 0.52414(15) 0.58343(14) 0.0211(6) Uani 1 1 d . . . . .
C010 C 0.6222(4) 0.65912(15) 0.56795(14) 0.0311(7) Uani 1 1 d . . . . .
H010 H 0.529514 0.655351 0.580345 0.037 Uiso 1 1 calc R . . . .
C011 C 0.7280(4) 0.39878(18) 0.38395(15) 0.0333(8) Uani 1 1 d . . . . .
H011 H 0.753910 0.376492 0.348351 0.040 Uiso 1 1 calc R . . . .
C012 C 0.3936(4) 0.39325(16) 0.84060(14) 0.0342(8) Uani 1 1 d . . . . .
H012 H 0.434973 0.348577 0.838822 0.041 Uiso 1 1 calc R . . . .
C013 C 0.0335(4) 0.30032(19) 0.61291(17) 0.0376(9) Uani 1 1 d . . . . .
H01A H -0.031031 0.288760 0.644875 0.056 Uiso 1 1 calc GR . . . .
H01B H 0.036872 0.264977 0.583266 0.056 Uiso 1 1 calc GR . . . .
H01C H 0.003319 0.340720 0.593359 0.056 Uiso 1 1 calc GR . . . .
C014 C 0.0817(3) 0.40888(17) 0.69937(15) 0.0294(8) Uani 1 1 d . . . . .
H014 H 0.013906 0.413432 0.669123 0.035 Uiso 1 1 calc R . . . .
C015 C 0.3290(3) 0.51653(17) 0.54055(14) 0.0280(7) Uani 1 1 d . . . . .
H015 H 0.351823 0.503820 0.500813 0.034 Uiso 1 1 calc R . . . .
C016 C 0.7054(4) 0.40144(17) 0.49322(15) 0.0334(8) Uani 1 1 d . . . . .
H016 H 0.715250 0.379952 0.530732 0.040 Uiso 1 1 calc R . . . .
C017 C 0.0838(4) 0.45314(17) 0.74726(17) 0.0351(8) Uani 1 1 d . . . . .
H017 H 0.016997 0.486750 0.749323 0.042 Uiso 1 1 calc R . . . .
C018 C 0.6524(5) 0.10677(18) 0.58211(17) 0.0447(10) Uani 1 1 d . . . . .
H01D H 0.740862 0.107636 0.561343 0.067 Uiso 1 1 calc GR . . . .
H01E H 0.578444 0.103355 0.552552 0.067 Uiso 1 1 calc GR . . . .
H01F H 0.649153 0.069057 0.609172 0.067 Uiso 1 1 calc GR . . . .
C019 C 0.8960(4) 0.67234(17) 0.53099(15) 0.0331(7) Uani 1 1 d . . . . .
H019 H 0.988580 0.676391 0.518561 0.040 Uiso 1 1 calc R . . . .
C01A C 0.9615(4) 0.15952(17) 0.71861(15) 0.0313(8) Uani 1 1 d . . . . .
H01G H 1.048692 0.139030 0.717542 0.038 Uiso 1 1 calc R . . . .
C01B C 0.7415(4) 0.36821(18) 0.44003(16) 0.0405(9) Uani 1 1 d . . . . .
H01H H 0.775275 0.324774 0.442205 0.049 Uiso 1 1 calc R . . . .
C01C C 0.6834(4) 0.72196(17) 0.56461(17) 0.0375(9) Uani 1 1 d . . . . .
H01I H 0.631490 0.759632 0.574663 0.045 Uiso 1 1 calc R . . . .
C01D C 0.3306(4) 0.40234(18) 0.90457(15) 0.0411(10) Uani 1 1 d . . . . .
H01J H 0.299871 0.447608 0.909411 0.062 Uiso 1 1 calc GR . . . .
H01K H 0.400086 0.392345 0.934969 0.062 Uiso 1 1 calc GR . . . .
H01L H 0.252505 0.372752 0.909433 0.062 Uiso 1 1 calc GR . . . .
C01E C 0.5103(4) 0.4435(2) 0.8306(2) 0.0546(12) Uani 1 1 d . . . . .
H01M H 0.555075 0.434784 0.792041 0.082 Uiso 1 1 calc GR . . . .
H01N H 0.577505 0.439718 0.863042 0.082 Uiso 1 1 calc GR . . . .
H01O H 0.471954 0.487758 0.830303 0.082 Uiso 1 1 calc GR . . . .
C01F C 0.7707(6) 0.2352(2) 0.88604(17) 0.0603(13) Uani 1 1 d . . . . .
H01P H 0.708445 0.197667 0.885551 0.090 Uiso 1 1 calc GR . . . .
H01Q H 0.745901 0.264417 0.919163 0.090 Uiso 1 1 calc GR . . . .
H01R H 0.864981 0.219910 0.891521 0.090 Uiso 1 1 calc GR . . . .
C01G C 0.8496(5) 0.3345(2) 0.8271(2) 0.0684(15) Uani 1 1 d . . . . .
H01S H 0.946163 0.321842 0.830276 0.103 Uiso 1 1 calc GR . . . .
H01T H 0.824470 0.361540 0.861660 0.103 Uiso 1 1 calc GR . . . .
H01U H 0.835450 0.359315 0.790029 0.103 Uiso 1 1 calc GR . . . .

loop_
_atom_site_aniso_label
_atom_site_aniso_U_11
_atom_site_aniso_U_22
_atom_site_aniso_U_33
_atom_site_aniso_U_23
_atom_site_aniso_U_13
_atom_site_aniso_U_12
Ag00 0.01949(10) 0.01650(10) 0.01974(9) 0.00211(9) 0.00008(10) 0.00027(9)
P002 0.0180(4) 0.0185(4) 0.0200(3) 0.0024(3) -0.0014(3) 0.0008(3)
Si00 0.0184(4) 0.0170(4) 0.0180(3) 0.0014(3) -0.0004(4) 0.0008(4)
N004 0.0163(12) 0.0180(11) 0.0192(10) 0.0004(9) -0.0014(11) 0.0016(10)
N005 0.0168(12) 0.0170(13) 0.0178(11) 0.0014(9) -0.0003(10) 0.0001(9)
C006 0.0202(16) 0.0200(15) 0.0239(14) 0.0024(12) 0.0027(12) -0.0038(11)
C007 0.0222(15) 0.0212(16) 0.0173(13) 0.0021(11) -0.0020(12) 0.0004(11)
N008 0.0335(17) 0.0314(16) 0.0307(14) -0.0050(12) -0.0101(13) 0.0022(13)
C009 0.0229(17) 0.0168(15) 0.0242(14) 0.0039(12) 0.0010(13) -0.0015(12)
C00A 0.0323(19) 0.0252(16) 0.0245(14) -0.0038(12) 0.0026(15) 0.0035(14)
C00B 0.0207(17) 0.0225(15) 0.0219(13) -0.0013(12) -0.0002(12) -0.0029(12)
C00C 0.0177(15) 0.0183(14) 0.0249(14) 0.0043(12) 0.0021(13) 0.0026(11)
C00D 0.0175(15) 0.0178(14) 0.0152(12) -0.0006(11) -0.0002(11) -0.0003(11)
C00E 0.0183(15) 0.0150(15) 0.0230(14) 0.0039(11) 0.0047(12) 0.0032(11)
C00F 0.0219(17) 0.0299(17) 0.0276(14) -0.0027(12) -0.0003(14) -0.0016(14)
C00G 0.0204(16) 0.0256(17) 0.0226(14) 0.0045(13) 0.0017(13) 0.0013(12)
C00H 0.0261(16) 0.0181(14) 0.0247(15) 0.0036(12) 0.0056(13) 0.0007(12)
C00I 0.0315(18) 0.0227(15) 0.0290(15) 0.0029(12) 0.0115(16) 0.0067(14)
C00J 0.0197(17) 0.037(2) 0.0286(16) 0.0064(15) 0.0003(13) 0.0030(13)
C00K 0.0278(19) 0.039(2) 0.0309(16) -0.0002(14) 0.0081(15) 0.0007(15)
C00L 0.0243(17) 0.0216(17) 0.0270(14) -0.0002(12) 0.0029(13) 0.0021(12)
C00M 0.034(2) 0.0266(17) 0.0236(14) -0.0003(12) -0.0006(15) -0.0020(14)
C00N 0.0301(18) 0.0206(17) 0.0372(17) -0.0027(13) 0.0056(15) 0.0052(13)
C00O 0.0200(18) 0.040(2) 0.0439(19) 0.0143(16) 0.0060(15) 0.0050(14)
C00P 0.0209(15) 0.0224(15) 0.0287(16) 0.0048(12) -0.0015(13) -0.0018(12)
C00Q 0.037(2) 0.045(2) 0.0311(17) -0.0016(16) -0.0050(16) -0.0054(17)
C00R 0.0222(16) 0.0381(19) 0.0271(15) -0.0072(14) -0.0056(14) 0.0043(13)
C00S 0.0240(16) 0.0235(17) 0.0349(15) -0.0020(14) -0.0006(13) 0.0004(13)
C00T 0.039(2) 0.038(2) 0.0202(14) 0.0003(14) 0.0009(14) -0.0088(16)
C00U 0.0210(18) 0.049(2) 0.0340(18) 0.0113(16) -0.0046(15) 0.0024(15)
C00V 0.0190(15) 0.0244(15) 0.0242(15) 0.0036(13) -0.0055(13) 0.0001(12)
C00W 0.0294(18) 0.0247(17) 0.0287(16) 0.0025(13) -0.0096(14) 0.0035(13)
C00X 0.046(2) 0.0227(17) 0.0307(16) 0.0001(14) 0.0010(16) -0.0127(15)
C00Y 0.055(3) 0.0300(19) 0.0258(15) -0.0011(14) -0.0052(16) 0.0015(17)
C00Z 0.0187(15) 0.0183(16) 0.0262(15) 0.0031(12) -0.0005(12) -0.0002(11)
C010 0.0305(17) 0.0237(17) 0.0392(17) 0.0020(13) 0.0111(18) 0.0023(15)
C011 0.0258(18) 0.046(2) 0.0283(16) -0.0145(15) -0.0005(14) -0.0022(15)
C012 0.0370(19) 0.0323(19) 0.0334(15) -0.0138(13) -0.0096(16) 0.0113(16)
C013 0.034(2) 0.035(2) 0.044(2) 0.0047(17) -0.0168(17) -0.0051(16)
C014 0.0217(18) 0.0303(18) 0.0361(17) 0.0082(14) -0.0044(13) 0.0043(13)
C015 0.0253(17) 0.0354(19) 0.0233(15) 0.0051(13) -0.0005(13) 0.0025(14)
C016 0.050(2) 0.0256(18) 0.0246(15) -0.0009(13) -0.0033(16) 0.0063(15)
C017 0.030(2) 0.0250(18) 0.050(2) 0.0057(15) 0.0058(16) 0.0106(14)
C018 0.064(3) 0.027(2) 0.0427(19) -0.0114(16) -0.0002(19) 0.0009(17)
C019 0.0261(18) 0.0353(19) 0.0380(17) 0.0015(14) -0.0013(16) -0.0075(15)
C01A 0.0216(18) 0.034(2) 0.0381(18) 0.0097(15) 0.0094(15) 0.0087(14)
C01B 0.053(2) 0.031(2) 0.0380(18) -0.0113(15) -0.0056(18) 0.0114(17)
C01C 0.050(2) 0.0194(18) 0.0432(19) 0.0008(15) 0.0128(18) 0.0042(16)
C01D 0.064(3) 0.028(2) 0.0311(17) -0.0024(14) -0.0050(17) 0.0071(17)
C01E 0.036(2) 0.075(3) 0.053(3) -0.033(2) 0.003(2) -0.009(2)
C01F 0.084(4) 0.064(3) 0.0322(19) -0.003(2) 0.015(2) 0.013(3)
C01G 0.083(4) 0.054(3) 0.068(3) -0.031(2) 0.021(3) -0.026(2)

loop_
_atom_type_symbol
_atom_type_description
_atom_type_scat_dispersion_real
_atom_type_scat_dispersion_imag
_atom_type_scat_source
C C 0.0033 0.0016 'International Tables Vol C Tables 4.2.6.8 and 6.1.1.4'
H H 0.0000 0.0000 'International Tables Vol C Tables 4.2.6.8 and 6.1.1.4'
Ag Ag -0.8971 1.1015 'International Tables Vol C Tables 4.2.6.8 and 6.1.1.4'
N N 0.0061 0.0033 'International Tables Vol C Tables 4.2.6.8 and 6.1.1.4'
P P 0.1023 0.0942 'International Tables Vol C Tables 4.2.6.8 and 6.1.1.4'
Si Si 0.0817 0.0704 'International Tables Vol C Tables 4.2.6.8 and 6.1.1.4'

loop_
_geom_angle_atom_site_label_1
_geom_angle_atom_site_label_2
_geom_angle_atom_site_label_3
_geom_angle
_geom_angle_site_symmetry_1
_geom_angle_site_symmetry_3
_geom_angle_publ_flag
C00D Ag00 P002 174.67(8) . . ?
Si00 P002 Ag00 107.30(4) . . ?
C00V P002 Ag00 101.26(10) . . ?
C00V P002 Si00 96.40(10) . . ?
C007 Si00 P002 106.49(10) . . ?
C00B Si00 P002 104.58(10) . . ?
C00B Si00 C007 108.74(13) . . ?
C00Z Si00 P002 115.60(10) . . ?
C00Z Si00 C007 107.94(14) . . ?
C00Z Si00 C00B 113.14(14) . . ?
C006 N004 C00C 122.9(3) . . ?
C00D N004 C006 111.6(2) . . ?
C00D N004 C00C 125.4(2) . . ?
C009 N005 C00E 121.7(2) . . ?
C00D N005 C009 111.1(2) . . ?
C00D N005 C00E 126.9(2) . . ?
N004 C006 H006 126.7 . . ?
C009 C006 N004 106.6(3) . . ?
C009 C006 H006 126.7 . . ?
C00S C007 Si00 120.1(2) . . ?
C010 C007 Si00 122.6(2) . . ?
C010 C007 C00S 117.1(3) . . ?
N005 C009 H009 126.6 . . ?
C006 C009 N005 106.8(3) . . ?
C006 C009 H009 126.6 . . ?
C00H C00A H00A 107.7 . . ?
C00H C00A C00Y 109.8(3) . . ?
C00H C00A C018 114.3(3) . . ?
C00Y C00A H00A 107.7 . . ?
C018 C00A H00A 107.7 . . ?
C018 C00A C00Y 109.4(3) . . ?
C00M C00B Si00 121.2(2) . . ?
C00M C00B C016 116.8(3) . . ?
C016 C00B Si00 121.7(2) . . ?
C00L C00C N004 118.5(3) . . ?
C00L C00C C00P 123.3(3) . . ?
C00P C00C N004 118.1(3) . . ?
N004 C00D Ag00 128.8(2) . . ?
N004 C00D N005 103.9(2) . . ?
N005 C00D Ag00 127.2(2) . . ?
C00G C00E N005 117.9(3) . . ?
C00G C00E C00H 123.6(3) . . ?
C00H C00E N005 118.3(3) . . ?
C00K C00F H00F 119.6 . . ?
C00K C00F C00Z 120.8(3) . . ?
C00Z C00F H00F 119.6 . . ?
C00E C00G C00R 122.9(3) . . ?
C00J C00G C00E 117.0(3) . . ?
C00J C00G C00R 120.1(3) . . ?
C00E C00H C00A 121.5(3) . . ?
C00I C00H C00A 122.0(3) . . ?
C00I C00H C00E 116.4(3) . . ?
C00H C00I H00I 119.5 . . ?
C01A C00I C00H 121.0(3) . . ?
C01A C00I H00I 119.5 . . ?
C00G C00J H00J 119.5 . . ?
C01A C00J C00G 121.1(3) . . ?
C01A C00J H00J 119.5 . . ?
C00F C00K H00K 120.0 . . ?
C00O C00K C00F 120.0(3) . . ?
C00O C00K H00K 120.0 . . ?
C00C C00L C00N 117.4(3) . . ?
C00C C00L C012 123.0(3) . . ?
C00N C00L C012 119.7(3) . . ?
C00B C00M H00M 119.2 . . ?
C00T C00M C00B 121.6(3) . . ?
C00T C00M H00M 119.2 . . ?
C00L C00N H00N 119.7 . . ?
C017 C00N C00L 120.5(3) . . ?
C017 C00N H00N 119.7 . . ?
C00K C00O H00O 120.0 . . ?
C00K C00O C00U 120.0(3) . . ?
C00U C00O H00O 120.0 . . ?
C00C C00P C00W 122.0(3) . . ?
C014 C00P C00C 116.7(3) . . ?
C014 C00P C00W 121.3(3) . . ?
H00B C00Q H00C 109.5 . . ?
H00B C00Q H00D 109.5 . . ?
H00C C00Q H00D 109.5 . . ?
C00W C00Q H00B 109.5 . . ?
C00W C00Q H00C 109.5 . . ?
C00W C00Q H00D 109.5 . . ?
C00G C00R H00R 107.7 . . ?
C01F C00R C00G 112.3(3) . . ?
C01F C00R H00R 107.7 . . ?
C01F C00R C01G 110.6(3) . . ?
C01G C00R C00G 110.7(3) . . ?
C01G C00R H00R 107.7 . . ?
C007 C00S H00S 119.2 . . ?
C019 C00S C007 121.6(3) . . ?
C019 C00S H00S 119.2 . . ?
C00M C00T H00T 119.8 . . ?
C011 C00T C00M 120.3(3) . . ?
C011 C00T H00T 119.8 . . ?
C00O C00U H00U 119.9 . . ?
C00O C00U C015 120.2(3) . . ?
C015 C00U H00U 119.9 . . ?
N008 C00V P002 175.6(3) . . ?
C00P C00W C00Q 109.9(3) . . ?
C00P C00W H00W 107.9 . . ?
C00P C00W C013 112.6(3) . . ?
C00Q C00W H00W 107.9 . . ?
C00Q C00W C013 110.5(3) . . ?
C013 C00W H00W 107.9 . . ?
C019 C00X H00X 120.4 . . ?
C019 C00X C01C 119.3(3) . . ?
C01C C00X H00X 120.4 . . ?
C00A C00Y H00E 109.5 . . ?
C00A C00Y H00G 109.5 . . ?
C00A C00Y H00H 109.5 . . ?
H00E C00Y H00G 109.5 . . ?
H00E C00Y H00H 109.5 . . ?
H00G C00Y H00H 109.5 . . ?
C00F C00Z Si00 119.5(2) . . ?
C015 C00Z Si00 122.5(2) . . ?
C015 C00Z C00F 117.9(3) . . ?
C007 C010 H010 119.3 . . ?
C01C C010 C007 121.3(3) . . ?
C01C C010 H010 119.3 . . ?
C00T C011 H011 120.3 . . ?
C00T C011 C01B 119.4(3) . . ?
C01B C011 H011 120.3 . . ?
C00L C012 H012 107.7 . . ?
C00L C012 C01D 112.1(3) . . ?
C00L C012 C01E 111.5(3) . . ?
C01D C012 H012 107.7 . . ?
C01E C012 H012 107.7 . . ?
C01E C012 C01D 109.9(3) . . ?
C00W C013 H01A 109.5 . . ?
C00W C013 H01B 109.5 . . ?
C00W C013 H01C 109.5 . . ?
H01A C013 H01B 109.5 . . ?
H01A C013 H01C 109.5 . . ?
H01B C013 H01C 109.5 . . ?
C00P C014 H014 119.2 . . ?
C017 C014 C00P 121.6(3) . . ?
C017 C014 H014 119.2 . . ?
C00U C015 H015 119.4 . . ?
C00Z C015 C00U 121.1(3) . . ?
C00Z C015 H015 119.4 . . ?
C00B C016 H016 119.4 . . ?
C01B C016 C00B 121.2(3) . . ?
C01B C016 H016 119.4 . . ?
C00N C017 H017 119.7 . . ?
C014 C017 C00N 120.6(3) . . ?
C014 C017 H017 119.7 . . ?
C00A C018 H01D 109.5 . . ?
C00A C018 H01E 109.5 . . ?
C00A C018 H01F 109.5 . . ?
H01D C018 H01E 109.5 . . ?
H01D C018 H01F 109.5 . . ?
H01E C018 H01F 109.5 . . ?
C00S C019 H019 119.8 . . ?
C00X C019 C00S 120.4(3) . . ?
C00X C019 H019 119.8 . . ?
C00I C01A H01G 119.5 . . ?
C00J C01A C00I 120.9(3) . . ?
C00J C01A H01G 119.5 . . ?
C011 C01B C016 120.6(3) . . ?
C011 C01B H01H 119.7 . . ?
C016 C01B H01H 119.7 . . ?
C00X C01C C010 120.2(3) . . ?
C00X C01C H01I 119.9 . . ?
C010 C01C H01I 119.9 . . ?
C012 C01D H01J 109.5 . . ?
C012 C01D H01K 109.5 . . ?
C012 C01D H01L 109.5 . . ?
H01J C01D H01K 109.5 . . ?
H01J C01D H01L 109.5 . . ?
H01K C01D H01L 109.5 . . ?
C012 C01E H01M 109.5 . . ?
C012 C01E H01N 109.5 . . ?
C012 C01E H01O 109.5 . . ?
H01M C01E H01N 109.5 . . ?
H01M C01E H01O 109.5 . . ?
H01N C01E H01O 109.5 . . ?
C00R C01F H01P 109.5 . . ?
C00R C01F H01Q 109.5 . . ?
C00R C01F H01R 109.5 . . ?
H01P C01F H01Q 109.5 . . ?
H01P C01F H01R 109.5 . . ?
H01Q C01F H01R 109.5 . . ?
C00R C01G H01S 109.5 . . ?
C00R C01G H01T 109.5 . . ?
C00R C01G H01U 109.5 . . ?
H01S C01G H01T 109.5 . . ?
H01S C01G H01U 109.5 . . ?
H01T C01G H01U 109.5 . . ?

loop_
_geom_bond_atom_site_label_1
_geom_bond_atom_site_label_2
_geom_bond_distance
_geom_bond_site_symmetry_2
_geom_bond_publ_flag
Ag00 P002 2.3758(8) . ?
Ag00 C00D 2.108(3) . ?
P002 Si00 2.2392(11) . ?
P002 C00V 1.778(3) . ?
Si00 C007 1.877(3) . ?
Si00 C00B 1.875(3) . ?
Si00 C00Z 1.872(3) . ?
N004 C006 1.383(4) . ?
N004 C00C 1.451(4) . ?
N004 C00D 1.354(4) . ?
N005 C009 1.389(4) . ?
N005 C00D 1.355(4) . ?
N005 C00E 1.447(4) . ?
C006 H006 0.9300 . ?
C006 C009 1.336(4) . ?
C007 C00S 1.394(4) . ?
C007 C010 1.392(4) . ?
N008 C00V 1.150(4) . ?
C009 H009 0.9300 . ?
C00A H00A 0.9800 . ?
C00A C00H 1.513(4) . ?
C00A C00Y 1.535(4) . ?
C00A C018 1.521(4) . ?
C00B C00M 1.391(4) . ?
C00B C016 1.398(4) . ?
C00C C00L 1.388(4) . ?
C00C C00P 1.400(4) . ?
C00E C00G 1.394(4) . ?
C00E C00H 1.405(4) . ?
C00F H00F 0.9300 . ?
C00F C00K 1.394(5) . ?
C00F C00Z 1.403(4) . ?
C00G C00J 1.392(4) . ?
C00G C00R 1.521(4) . ?
C00H C00I 1.393(4) . ?
C00I H00I 0.9300 . ?
C00I C01A 1.385(5) . ?
C00J H00J 0.9300 . ?
C00J C01A 1.367(5) . ?
C00K H00K 0.9300 . ?
C00K C00O 1.372(5) . ?
C00L C00N 1.392(4) . ?
C00L C012 1.517(4) . ?
C00M H00M 0.9300 . ?
C00M C00T 1.388(4) . ?
C00N H00N 0.9300 . ?
C00N C017 1.379(5) . ?
C00O H00O 0.9300 . ?
C00O C00U 1.376(5) . ?
C00P C00W 1.519(4) . ?
C00P C014 1.384(4) . ?
C00Q H00B 0.9600 . ?
C00Q H00C 0.9600 . ?
C00Q H00D 0.9600 . ?
C00Q C00W 1.524(5) . ?
C00R H00R 0.9800 . ?
C00R C01F 1.511(5) . ?
C00R C01G 1.513(5) . ?
C00S H00S 0.9300 . ?
C00S C019 1.379(5) . ?
C00T H00T 0.9300 . ?
C00T C011 1.368(5) . ?
C00U H00U 0.9300 . ?
C00U C015 1.393(5) . ?
C00W H00W 0.9800 . ?
C00W C013 1.530(5) . ?
C00X H00X 0.9300 . ?
C00X C019 1.379(5) . ?
C00X C01C 1.379(5) . ?
C00Y H00E 0.9600 . ?
C00Y H00G 0.9600 . ?
C00Y H00H 0.9600 . ?
C00Z C015 1.381(4) . ?
C010 H010 0.9300 . ?
C010 C01C 1.391(5) . ?
C011 H011 0.9300 . ?
C011 C01B 1.375(5) . ?
C012 H012 0.9800 . ?
C012 C01D 1.531(5) . ?
C012 C01E 1.519(5) . ?
C013 H01A 0.9600 . ?
C013 H01B 0.9600 . ?
C013 H01C 0.9600 . ?
C014 H014 0.9300 . ?
C014 C017 1.371(5) . ?
C015 H015 0.9300 . ?
C016 H016 0.9300 . ?
C016 C01B 1.382(5) . ?
C017 H017 0.9300 . ?
C018 H01D 0.9600 . ?
C018 H01E 0.9600 . ?
C018 H01F 0.9600 . ?
C019 H019 0.9300 . ?
C01A H01G 0.9300 . ?
C01B H01H 0.9300 . ?
C01C H01I 0.9300 . ?
C01D H01J 0.9600 . ?
C01D H01K 0.9600 . ?
C01D H01L 0.9600 . ?
C01E H01M 0.9600 . ?
C01E H01N 0.9600 . ?
C01E H01O 0.9600 . ?
C01F H01P 0.9600 . ?
C01F H01Q 0.9600 . ?
C01F H01R 0.9600 . ?
C01G H01S 0.9600 . ?
C01G H01T 0.9600 . ?
C01G H01U 0.9600 . ?
